data_4345077
loop_
_publ_author_name
'Kong, Lingbing'
'Lu, Wei'
'Yongxin, Li'
'Ganguly, Rakesh'
'Kinjo, Rei'

_publ_section_title
;
 Formation of Boron-Main-Group Element Bonds by Reactions with a
 Tricoordinate Organoboron L2PhB: (L = Oxazol-2-ylidene).
;
_journal_issue 10
_journal_name_full 'Inorganic chemistry'
_journal_page_first 5586
_journal_page_last 5593
_journal_paper_doi 10.1021/acs.inorgchem.6b02993
_journal_volume 56
_journal_year 2017
_chemical_formula_sum 'C25 H42 B2 N2 O4'
_chemical_formula_weight 456.22
_space_group_crystal_system monoclinic
_space_group_IT_number 14
_space_group_name_Hall '-P 2yn'
_space_group_name_H-M_alt 'P 1 21/n 1'
_symmetry_space_group_name_Hall '-P 2yn'
_symmetry_space_group_name_H-M 'P 1 21/n 1'
_atom_sites_solution_hydrogens geom
_cell_angle_alpha 90
_cell_angle_beta 97.075(2)
_cell_angle_gamma 90
_cell_formula_units_Z 4
_cell_length_a 11.2821(5)
_cell_length_b 16.7271(7)
_cell_length_c 13.9443(6)
_cell_measurement_reflns_used 6237
_cell_measurement_temperature 153.(2)
_cell_measurement_theta_max 24.7799
_cell_measurement_theta_min 2.1889
_cell_volume 2611.5(2)
_computing_cell_refinement 'SAINT V8.37A (Bruker AXS Inc., 2015)'
_computing_data_collection 'APEX3 (Bruker AXS Inc., 2015)'
_computing_data_reduction 'SAINT V8.37A (Bruker AXS Inc., 2015)'
_computing_molecular_graphics 'XP (Bruker AXS Inc., 2015)'
_computing_publication_material 'APEX3 (Bruker AXS Inc., 2015)'
_computing_structure_refinement 'SHELXL-2014/7 (Sheldrick, 2014)'
_computing_structure_solution 'XT, VERSION 2014/5'
_diffrn_ambient_temperature 153.(2)
_diffrn_detector_area_resol_mean 8.3333
_diffrn_measured_fraction_theta_full 0.999
_diffrn_measured_fraction_theta_max 0.999
_diffrn_measurement_device_type 'CCD area detector'
_diffrn_measurement_method 'phi and omega scans'
_diffrn_radiation_monochromator graphite
_diffrn_radiation_type MoK\a
_diffrn_radiation_wavelength 0.71073
_diffrn_reflns_av_R_equivalents 0.1029
_diffrn_reflns_av_unetI/netI 0.0694
_diffrn_reflns_limit_h_max 13
_diffrn_reflns_limit_h_min -15
_diffrn_reflns_limit_k_max 23
_diffrn_reflns_limit_k_min -23
_diffrn_reflns_limit_l_max 19
_diffrn_reflns_limit_l_min -19
_diffrn_reflns_number 47126
_diffrn_reflns_theta_full 29.62
_diffrn_reflns_theta_max 29.62
_diffrn_reflns_theta_min 1.91
_diffrn_source 'fine-focus sealed tube'
_diffrn_source_type 'Bruker KappaCCD'
_exptl_absorpt_coefficient_mu 0.076
_exptl_absorpt_correction_T_max 0.98
_exptl_absorpt_correction_T_min 0.88
_exptl_absorpt_correction_type multi-scan
_exptl_absorpt_process_details
;
SADABS-2014/5 - Bruker AXS area detector scaling and absorption correction
;
_exptl_crystal_colour colourless
_exptl_crystal_density_diffrn 1.160
_exptl_crystal_density_method 'not measured'
_exptl_crystal_description block
_exptl_crystal_F_000 992
_exptl_crystal_size_max 0.420
_exptl_crystal_size_mid 0.400
_exptl_crystal_size_min 0.260
_refine_diff_density_max 0.348
_refine_diff_density_min -0.267
_refine_ls_extinction_method none
_refine_ls_goodness_of_fit_ref 1.015
_refine_ls_hydrogen_treatment constr
_refine_ls_matrix_type full
_refine_ls_number_parameters 307
_refine_ls_number_reflns 7355
_refine_ls_number_restraints 0
_refine_ls_restrained_S_all 1.015
_refine_ls_R_factor_all 0.0899
_refine_ls_R_factor_gt 0.0525
_refine_ls_shift/su_max 0.000
_refine_ls_shift/su_mean 0.000
_refine_ls_structure_factor_coef Fsqd
_refine_ls_weighting_details 'w=1/[\s^2^(Fo^2^)+(0.0515P)^2^+1.0417P] where P=(Fo^2^+2Fc^2^)/3'
_refine_ls_weighting_scheme calc
_refine_ls_wR_factor_gt 0.1191
_refine_ls_wR_factor_ref 0.1407
_reflns_number_gt 4968
_reflns_number_total 7355
_reflns_threshold_expression 'I > 2\s(I)'
_cod_data_source_file ic6b02993_si_002.cif
_cod_data_source_block rei476
_cod_depositor_comments
;
The following automatic conversions were performed:

'_exptl_absorpt_correction_type' value 'Multi-Scan' changed to
'multi-scan' according to
/usr/data/users/saulius/crontab/automatic-downloads/rss-feeds/ACS/lib/dictionaries/cif_core.dic
dictionary named 'cif_core.dic' version 2.4.2 from 2011-04-26.

Automatic conversion script
Id: cif_fix_values 4268 2015-11-12 08:31:59Z antanas 

 Adding full bibliography for 4345075--4345077.cif.
;
_cod_database_code 4345077

loop_
_space_group_symop_operation_xyz
'x, y, z'
'-x+1/2, y+1/2, -z+1/2'
'-x, -y, -z'
'x-1/2, -y-1/2, z-1/2'

loop_
_atom_site_type_symbol
_atom_site_label
_atom_site_fract_x
_atom_site_fract_y
_atom_site_fract_z
_atom_site_U_iso_or_equiv
_atom_site_adp_type
_atom_site_calc_flag
_atom_site_refinement_flags_adp
_atom_site_refinement_flags_posn
_atom_site_occupancy
B B1 0.64587(15) 0.56108(10) 0.26533(12) 0.0150(3) Uani d . . 1
B B2 0.77721(16) 0.71910(10) 0.08503(13) 0.0185(3) Uani d . . 1
C C1 0.72704(13) 0.49122(8) 0.22667(10) 0.0145(3) Uani d . . 1
C C2 0.87309(14) 0.39652(9) 0.23395(11) 0.0188(3) Uani d . . 1
H H2A 0.8483 0.3428 0.2537 0.023 Uiso calc U R 1
H H2B 0.9612 0.4005 0.2464 0.023 Uiso calc U R 1
C C3 0.82956(13) 0.41199(8) 0.12786(11) 0.0154(3) Uani d . . 1
C C4 0.91758(15) 0.46181(10) 0.07885(13) 0.0255(4) Uani d . . 1
H H4A 0.8824 0.475 0.013 0.038 Uiso calc U R 1
H H4B 0.9913 0.4313 0.0765 0.038 Uiso calc U R 1
H H4C 0.9357 0.5112 0.1155 0.038 Uiso calc U R 1
C C5 0.79345(16) 0.33610(10) 0.07165(12) 0.0250(4) Uani d . . 1
H H5A 0.7311 0.3084 0.1019 0.037 Uiso calc U R 1
H H5B 0.8631 0.3011 0.0719 0.037 Uiso calc U R 1
H H5C 0.7628 0.3499 0.0049 0.037 Uiso calc U R 1
C C6 0.64069(14) 0.48716(10) 0.05621(11) 0.0197(3) Uani d . . 1
H H6A 0.5875 0.5289 0.0756 0.03 Uiso calc U R 1
H H6B 0.5931 0.441 0.0312 0.03 Uiso calc U R 1
H H6C 0.6856 0.5079 0.0058 0.03 Uiso calc U R 1
C C7 0.67883(13) 0.56489(9) 0.38240(11) 0.0171(3) Uani d . . 1
C C8 0.64487(16) 0.55459(13) 0.53960(12) 0.0307(4) Uani d . . 1
H H8A 0.6399 0.5062 0.5798 0.037 Uiso calc U R 1
H H8B 0.5978 0.5978 0.5653 0.037 Uiso calc U R 1
C C9 0.77482(14) 0.58032(10) 0.53909(11) 0.0198(3) Uani d . . 1
C C10 0.80379(17) 0.65757(11) 0.59467(12) 0.0299(4) Uani d . . 1
H H10A 0.8861 0.6735 0.5885 0.045 Uiso calc U R 1
H H10B 0.7951 0.6492 0.663 0.045 Uiso calc U R 1
H H10C 0.7488 0.6997 0.5683 0.045 Uiso calc U R 1
C C11 0.86287(17) 0.51424(11) 0.57229(13) 0.0314(4) Uani d . . 1
H H11A 0.8445 0.4666 0.5323 0.047 Uiso calc U R 1
H H11B 0.8567 0.5013 0.64 0.047 Uiso calc U R 1
H H11C 0.9442 0.5322 0.5659 0.047 Uiso calc U R 1
C C12 0.87810(14) 0.62532(10) 0.39253(11) 0.0202(3) Uani d . . 1
H H12A 0.8974 0.5912 0.3395 0.03 Uiso calc U R 1
H H12B 0.9466 0.6274 0.443 0.03 Uiso calc U R 1
H H12C 0.8595 0.6794 0.3681 0.03 Uiso calc U R 1
C C13 0.50371(13) 0.54408(9) 0.23912(10) 0.0173(3) Uani d . . 1
C C14 0.42073(15) 0.60664(11) 0.23217(12) 0.0265(4) Uani d . . 1
H H14 0.4481 0.66 0.2422 0.032 Uiso calc U R 1
C C15 0.29884(16) 0.59217(13) 0.21082(13) 0.0348(4) Uani d . . 1
H H15 0.244 0.6355 0.2066 0.042 Uiso calc U R 1
C C16 0.25722(15) 0.51461(13) 0.19563(13) 0.0337(4) Uani d . . 1
H H16 0.1742 0.5048 0.1799 0.04 Uiso calc U R 1
C C17 0.33673(15) 0.45183(12) 0.20347(12) 0.0287(4) Uani d . . 1
H H17 0.3085 0.3986 0.1937 0.034 Uiso calc U R 1
C C18 0.45851(14) 0.46645(10) 0.22571(11) 0.0216(3) Uani d . . 1
H H18 0.5123 0.4226 0.232 0.026 Uiso calc U R 1
C C19 0.68474(13) 0.64733(9) 0.22162(11) 0.0169(3) Uani d . . 1
C C20 0.86930(14) 0.77911(10) 0.15013(13) 0.0247(4) Uani d . . 1
H H20A 0.879 0.8281 0.1121 0.03 Uiso calc U R 1
H H20B 0.8323 0.795 0.208 0.03 Uiso calc U R 1
C C21 0.99363(16) 0.74482(11) 0.18345(15) 0.0340(4) Uani d . . 1
H H21A 0.9855 0.6933 0.2153 0.051 Uiso calc U R 1
H H21B 1.0379 0.782 0.2289 0.051 Uiso calc U R 1
H H21C 1.0369 0.7373 0.1273 0.051 Uiso calc U R 1
C C22 0.84067(15) 0.67637(10) -0.00076(12) 0.0237(3) Uani d . . 1
H H22A 0.9163 0.6515 0.0283 0.028 Uiso calc U R 1
H H22B 0.7879 0.633 -0.0291 0.028 Uiso calc U R 1
C C23 0.8682(2) 0.73238(13) -0.08244(15) 0.0413(5) Uani d . . 1
H H23A 0.7934 0.7543 -0.1152 0.062 Uiso calc U R 1
H H23B 0.9093 0.7024 -0.1289 0.062 Uiso calc U R 1
H H23C 0.9195 0.7762 -0.0553 0.062 Uiso calc U R 1
C C24 0.65147(14) 0.76199(9) 0.04239(12) 0.0222(3) Uani d . . 1
H H24A 0.6201 0.7916 0.0953 0.027 Uiso calc U R 1
H H24B 0.6674 0.8013 -0.0075 0.027 Uiso calc U R 1
C C25 0.55582(16) 0.70337(10) -0.00186(14) 0.0300(4) Uani d . . 1
H H25A 0.589 0.6695 -0.0494 0.045 Uiso calc U R 1
H H25B 0.4873 0.7333 -0.0338 0.045 Uiso calc U R 1
H H25C 0.5299 0.6698 0.0492 0.045 Uiso calc U R 1
N N1 0.72358(10) 0.46285(7) 0.13955(9) 0.0139(2) Uani d . . 1
N N2 0.77485(11) 0.59257(8) 0.43276(9) 0.0171(3) Uani d . . 1
O O1 0.81623(9) 0.45931(6) 0.28617(7) 0.0176(2) Uani d . . 1
O O2 0.60056(10) 0.53794(7) 0.43820(8) 0.0236(3) Uani d . . 1
O O3 0.74802(9) 0.64457(6) 0.14920(7) 0.0164(2) Uani d . . 1
O O4 0.65194(11) 0.70964(7) 0.25774(9) 0.0267(3) Uani d . . 1

loop_
_atom_site_aniso_label
_atom_site_aniso_U_11
_atom_site_aniso_U_22
_atom_site_aniso_U_33
_atom_site_aniso_U_12
_atom_site_aniso_U_13
_atom_site_aniso_U_23
B1 0.0160(8) 0.0153(8) 0.0136(7) -0.0005(6) 0.0020(6) -0.0005(6)
B2 0.0201(9) 0.0157(8) 0.0204(8) -0.0005(6) 0.0050(7) 0.0028(6)
C1 0.0149(7) 0.0134(7) 0.0150(7) -0.0036(5) 0.0012(5) 0.0021(5)
C2 0.0211(8) 0.0157(7) 0.0194(7) 0.0045(6) 0.0020(6) -0.0002(6)
C3 0.0162(7) 0.0131(7) 0.0171(7) 0.0023(5) 0.0028(6) 0.0004(5)
C4 0.0213(8) 0.0258(9) 0.0315(9) 0.0019(6) 0.0113(7) 0.0050(7)
C5 0.0321(9) 0.0178(8) 0.0239(8) 0.0025(7) -0.0011(7) -0.0045(6)
C6 0.0200(8) 0.0233(8) 0.0148(7) 0.0036(6) -0.0022(6) -0.0007(6)
C7 0.0180(7) 0.0171(7) 0.0170(7) -0.0003(6) 0.0057(6) -0.0014(6)
C8 0.0257(9) 0.0535(12) 0.0133(7) -0.0114(8) 0.0040(7) -0.0031(7)
C9 0.0206(8) 0.0268(8) 0.0123(7) -0.0026(6) 0.0030(6) -0.0001(6)
C10 0.0364(10) 0.0330(10) 0.0207(8) -0.0035(8) 0.0045(7) -0.0075(7)
C11 0.0369(10) 0.0340(10) 0.0240(9) 0.0064(8) 0.0059(8) 0.0075(7)
C12 0.0180(7) 0.0244(8) 0.0185(7) -0.0061(6) 0.0035(6) -0.0010(6)
C13 0.0168(7) 0.0240(8) 0.0114(7) -0.0004(6) 0.0026(5) -0.0010(6)
C14 0.0223(8) 0.0310(9) 0.0262(9) 0.0055(7) 0.0035(7) 0.0000(7)
C15 0.0217(9) 0.0542(13) 0.0290(10) 0.0126(8) 0.0043(7) 0.0038(9)
C16 0.0157(8) 0.0662(14) 0.0188(8) -0.0079(8) 0.0006(6) -0.0008(8)
C17 0.0257(9) 0.0441(11) 0.0172(8) -0.0146(8) 0.0061(7) -0.0044(7)
C18 0.0220(8) 0.0267(8) 0.0170(7) -0.0044(6) 0.0055(6) -0.0021(6)
C19 0.0176(7) 0.0175(7) 0.0153(7) -0.0006(6) 0.0006(6) -0.0014(6)
C20 0.0217(8) 0.0190(8) 0.0340(9) -0.0033(6) 0.0056(7) -0.0006(7)
C21 0.0242(9) 0.0323(10) 0.0441(11) -0.0039(7) -0.0008(8) -0.0047(8)
C22 0.0279(9) 0.0225(8) 0.0219(8) 0.0020(6) 0.0082(7) 0.0027(6)
C23 0.0510(13) 0.0399(11) 0.0374(11) 0.0098(10) 0.0232(10) 0.0149(9)
C24 0.0256(9) 0.0164(7) 0.0245(8) 0.0022(6) 0.0021(7) 0.0011(6)
C25 0.0274(9) 0.0250(9) 0.0346(10) 0.0047(7) -0.0078(7) -0.0023(7)
N1 0.0136(6) 0.0140(6) 0.0141(6) 0.0010(5) 0.0020(5) 0.0004(5)
N2 0.0170(6) 0.0229(7) 0.0118(6) -0.0031(5) 0.0033(5) -0.0007(5)
O1 0.0202(5) 0.0161(5) 0.0154(5) 0.0033(4) -0.0018(4) -0.0004(4)
O2 0.0194(6) 0.0387(7) 0.0134(5) -0.0091(5) 0.0048(4) -0.0011(5)
O3 0.0186(5) 0.0149(5) 0.0164(5) 0.0002(4) 0.0044(4) 0.0009(4)
O4 0.0377(7) 0.0171(6) 0.0273(6) -0.0002(5) 0.0128(5) -0.0044(5)

loop_
_atom_type_symbol
_atom_type_description
_atom_type_scat_dispersion_real
_atom_type_scat_dispersion_imag
_atom_type_scat_source
C C 0.0033 0.0016 'International Tables Vol C Tables 4.2.6.8 and 6.1.1.4'
H H 0.0000 0.0000 'International Tables Vol C Tables 4.2.6.8 and 6.1.1.4'
B B 0.0013 0.0007 'International Tables Vol C Tables 4.2.6.8 and 6.1.1.4'
N N 0.0061 0.0033 'International Tables Vol C Tables 4.2.6.8 and 6.1.1.4'
O O 0.0106 0.0060 'International Tables Vol C Tables 4.2.6.8 and 6.1.1.4'

loop_
_geom_angle_atom_site_label_1
_geom_angle_atom_site_label_2
_geom_angle_atom_site_label_3
_geom_angle
C1 B1 C13 112.46(12)
C1 B1 C7 107.06(12)
C13 B1 C7 109.21(12)
C1 B1 C19 108.79(12)
C13 B1 C19 111.74(12)
C7 B1 C19 107.35(12)
O3 B2 C22 102.04(12)
O3 B2 C24 108.53(12)
C22 B2 C24 111.40(13)
O3 B2 C20 109.24(13)
C22 B2 C20 111.66(13)
C24 B2 C20 113.31(13)
N1 C1 O1 111.62(13)
N1 C1 B1 128.46(13)
O1 C1 B1 119.76(12)
O1 C2 C3 104.58(11)
N1 C3 C5 111.38(12)
N1 C3 C4 108.23(12)
C5 C3 C4 111.96(13)
N1 C3 C2 99.07(11)
C5 C3 C2 113.13(12)
C4 C3 C2 112.29(13)
N2 C7 O2 112.00(13)
N2 C7 B1 128.78(13)
O2 C7 B1 119.22(13)
O2 C8 C9 105.19(12)
N2 C9 C11 108.75(13)
N2 C9 C10 111.23(13)
C11 C9 C10 111.79(14)
N2 C9 C8 99.23(12)
C11 C9 C8 112.65(15)
C10 C9 C8 112.50(14)
C18 C13 C14 117.07(15)
C18 C13 B1 121.71(14)
C14 C13 B1 121.19(14)
C15 C14 C13 121.31(17)
C16 C15 C14 120.14(17)
C17 C16 C15 119.76(16)
C16 C17 C18 119.94(17)
C17 C18 C13 121.75(16)
O4 C19 O3 124.40(14)
O4 C19 B1 118.81(13)
O3 C19 B1 116.78(12)
C21 C20 B2 115.67(14)
C23 C22 B2 115.04(14)
C25 C24 B2 113.74(13)
C1 N1 C6 125.85(12)
C1 N1 C3 112.20(12)
C6 N1 C3 121.07(12)
C7 N2 C12 125.20(13)
C7 N2 C9 112.59(12)
C12 N2 C9 121.97(12)
C1 O1 C2 108.64(11)
C7 O2 C8 109.18(12)
C19 O3 B2 125.22(12)

loop_
_geom_bond_atom_site_label_1
_geom_bond_atom_site_label_2
_geom_bond_distance
B1 C1 1.617(2)
B1 C13 1.626(2)
B1 C7 1.630(2)
B1 C19 1.647(2)
B2 O3 1.592(2)
B2 C22 1.633(2)
B2 C24 1.635(2)
B2 C20 1.637(2)
C1 N1 1.3003(19)
C1 O1 1.3343(17)
C2 O1 1.4696(18)
C2 C3 1.522(2)
C3 N1 1.4926(18)
C3 C5 1.521(2)
C3 C4 1.521(2)
C6 N1 1.4569(19)
C7 N2 1.3015(19)
C7 O2 1.3258(17)
C8 O2 1.4671(19)
C8 C9 1.529(2)
C9 N2 1.4968(19)
C9 C11 1.520(2)
C9 C10 1.521(2)
C12 N2 1.4605(19)
C13 C18 1.399(2)
C13 C14 1.399(2)
C14 C15 1.392(2)
C15 C16 1.387(3)
C16 C17 1.377(3)
C17 C18 1.392(2)
C19 O4 1.2340(18)
C19 O3 1.3074(18)
C20 C21 1.534(2)
C22 C23 1.536(2)
C24 C25 1.531(2)
